data_1562034
loop_
_publ_author_name
'Egorysheva, A.V.'
'Ellert, O.G.'
'Gajtko, O.M.'
'Efimov, N.N.'
'Svetogorov, R.D.'
'Zubavichus, Y.V.'
'Grigorieva, A.V.'

_publ_section_title
;
 The Bi2O3--Fe2O3--Sb2O5 system phase diagram refinement, Bi3FeSb2O11
 structure peculiarities and magnetic properties
;
_journal_name_full 'Journal of Solid State Chemistry'
_journal_page_first 278
_journal_page_last 284
_journal_paper_doi 10.1016/j.jssc.2014.12.032
_journal_volume 225
_journal_year 2015
_chemical_absolute_configuration .
_chemical_formula_sum 'Bi3 Fe O11 Sb2'
_chemical_formula_weight 1102.3
_space_group_IT_number 201
_space_group_name_Hall '-P 2ab 2bc 3'
_space_group_name_H-M_alt 'P n -3 :2'
_symmetry_cell_setting cubic
_symmetry_Int_Tables_number 201
_symmetry_space_group_name_Hall '-P 2ab 2bc 3'
_symmetry_space_group_name_H-M 'P n -3 :2'
_cell_angle_alpha 90
_cell_angle_beta 90
_cell_angle_gamma 90
_cell_formula_units_Z 4
_cell_length_a 9.51521(2)
_cell_length_b 9.51521(2)
_cell_length_c 9.51521(2)
_cell_measurement_temperature 293
_cell_volume 861.500(3)
_diffrn_ambient_temperature 293
_diffrn_radiation_probe x-ray
_diffrn_radiation_wavelength 0.68886
_exptl_absorpt_coefficient_mu 63.477
_exptl_crystal_density_diffrn 8.4958
_exptl_crystal_F_000 1860
_pd_instr_location ' ?'
_pd_meas_2theta_range_inc 0.01
_pd_meas_2theta_range_max 52.157
_pd_meas_2theta_range_min 0.005
_pd_meas_number_of_points 5000
_pd_proc_2theta_range_inc 0.01
_pd_proc_2theta_range_max 49.997
_pd_proc_2theta_range_min 3.01
_pd_proc_ls_background_function '12 Chebyshev polynoms'
_pd_proc_ls_pref_orient_corr none
_pd_proc_ls_profile_function Pseudo-Voigt
_pd_proc_ls_prof_R_factor 0.0143
_pd_proc_ls_prof_wR_expected 0.1793
_pd_proc_ls_prof_wR_factor 0.0234
_refine_ls_goodness_of_fit_all 0.13
_refine_ls_number_constraints 6
_refine_ls_number_parameters 39
_refine_ls_number_restraints 0
_refine_ls_R_factor_all 0.0310
_refine_ls_R_factor_gt 0.0269
_refine_ls_shift/su_max 0.0196
_refine_ls_shift/su_mean 0.0040
_refine_ls_weighting_scheme sigma
_refine_ls_wR_factor_all 0.0349
_refine_ls_wR_factor_gt 0.0321
_cod_data_source_file JSSC-2015-225-278.cif
_cod_data_source_block I
_cod_depositor_comments
;
The following automatic conversions were performed:

data item '_diffrn_radiation_probe' value 'X-ray' was changed to
'x-ray' in accordance with the built-in table derived from the CIF
Core dictionary named 'cif_core.dic' version 2.4.5 last updated on
2014-11-21.

Automatic conversion script
Id: cif_fix_values 8369 2020-08-20 11:38:08Z andrius 
;
_cod_original_sg_symbol_Hall '-P 2ab;2bc;3'
_cod_original_sg_symbol_H-M 'P n -3'
_cod_original_formula_sum 'Bi3 Fe1 O11 Sb2'
_cod_database_code 1562034

loop_
_symmetry_equiv_pos_site_id
_symmetry_equiv_pos_as_xyz
1 x,y,z
2 -x+1/2,-y+1/2,z
3 -x+1/2,y,-z+1/2
4 x,-y+1/2,-z+1/2
5 z,x,y
6 z,-x+1/2,-y+1/2
7 -z+1/2,-x+1/2,y
8 -z+1/2,x,-y+1/2
9 y,z,x
10 -y+1/2,z,-x+1/2
11 y,-z+1/2,-x+1/2
12 -y+1/2,-z+1/2,x
13 -x,-y,-z
14 x+1/2,y+1/2,-z
15 x+1/2,-y,z+1/2
16 -x,y+1/2,z+1/2
17 -z,-x,-y
18 -z,x+1/2,y+1/2
19 z+1/2,x+1/2,-y
20 z+1/2,-x,y+1/2
21 -y,-z,-x
22 y+1/2,-z,x+1/2
23 -y,z+1/2,x+1/2
24 y+1/2,z+1/2,-x

loop_
_atom_site_label
_atom_site_type_symbol
_atom_site_fract_x
_atom_site_fract_y
_atom_site_fract_z
_atom_site_adp_type
_atom_site_U_iso_or_equiv
_atom_site_symmetry_multiplicity
_atom_site_occupancy
_atom_site_calc_flag
_atom_site_refinement_flags
_atom_site_disorder_assembly
_atom_site_disorder_group
Bi1 Bi 0.4051(4) 0.3684(2) 0.3684(2) Uani 0.0133(15) 24 0.3333 d . . .
Bi2 Bi 0 0 0 Uani 0.02365(17) 4 1 d . . .
Fe1 Fe 0.59264(14) 0.75 0.25 Uani 0.0041(6) 12 0.3333 d . . .
Sb1 Sb 0.59264(14) 0.75 0.25 Uani 0.0041(6) 12 0.6667 d . . .
O1 O 0.1446(7) 0.1446(7) 0.1446(7) Uiso 0.007(3) 8 1 d . . .
O2 O 0.6113(9) 0.25 0.25 Uiso 0.004(2) 12 1 d . . .
O3 O 0.5891(7) 0.5415(9) 0.2471(6) Uiso 0.004(2) 24 1 d . . .

loop_
_atom_site_aniso_label
_atom_site_aniso_type_symbol
_atom_site_aniso_U_11
_atom_site_aniso_U_22
_atom_site_aniso_U_33
_atom_site_aniso_U_12
_atom_site_aniso_U_13
_atom_site_aniso_U_23
Bi1 Bi 0.026(2) 0.003(2) 0.011(3) -0.0028(18) -0.0001(17) -0.0021(9)
Bi2 Bi 0.0237(3) 0.0237(3) 0.0237(3) -0.0013(5) -0.0013(5) -0.0013(5)
Fe1 Fe 0.0024(10) 0.0040(12) 0.0059(11) 0 0 0.0013(8)
Sb1 Sb 0.0024(10) 0.0040(12) 0.0059(11) 0 0 0.0013(8)

loop_
_atom_type_symbol
_atom_type_scat_dispersion_real
_atom_type_scat_dispersion_imag
_atom_type_scat_source
Bi -3.4531 10.1639 'International Tables Vol C tables 4.2.6.8 and 6.1.1.1'
Fe 0.3436 0.8062 'International Tables Vol C tables 4.2.6.8 and 6.1.1.1'
O 0.0106 0.0058 'International Tables Vol C tables 4.2.6.8 and 6.1.1.1'
Sb -0.6168 1.4865 'International Tables Vol C tables 4.2.6.8 and 6.1.1.1'

loop_
_geom_angle_atom_site_label_1
_geom_angle_atom_site_label_2
_geom_angle_atom_site_label_3
_geom_angle_site_symmetry_1
_geom_angle_site_symmetry_2
_geom_angle_site_symmetry_3
_geom_angle
Bi1 Bi1 Bi1 2_555 . 3_555 50.82(6)
Bi1 Bi1 Bi1 2_555 . 4_555 64.59(8)
Bi1 Bi1 Bi1 2_555 . 5_555 82.4(5)
Bi1 Bi1 Bi1 2_555 . 6_555 57.55(6)
Bi1 Bi1 Bi1 2_555 . 7_555 7.64(6)
Bi1 Bi1 Bi1 2_555 . 8_555 57.55(8)
Bi1 Bi1 Bi1 2_555 . 9_555 55.8(4)
Bi1 Bi1 Bi1 2_555 . 10_555 55.80(7)
Bi1 Bi1 Bi1 2_555 . 11_555 61.62(6)
Bi1 Bi1 Bi1 2_555 . 12_555 6.78(6)
Bi1 Bi1 O1 2_555 . 2_555 78.09(18)
Bi1 Bi1 O1 2_555 . 3_555 40.23(18)
Bi1 Bi1 Bi1 3_555 . 4_555 64.59(8)
Bi1 Bi1 Bi1 3_555 . 5_555 55.8(4)
Bi1 Bi1 Bi1 3_555 . 6_555 61.62(6)
Bi1 Bi1 Bi1 3_555 . 7_555 55.80(7)
Bi1 Bi1 Bi1 3_555 . 8_555 6.78(6)
Bi1 Bi1 Bi1 3_555 . 9_555 82.4(5)
Bi1 Bi1 Bi1 3_555 . 10_555 7.64(6)
Bi1 Bi1 Bi1 3_555 . 11_555 57.55(6)
Bi1 Bi1 Bi1 3_555 . 12_555 57.55(8)
Bi1 Bi1 O1 3_555 . 2_555 40.23(18)
Bi1 Bi1 O1 3_555 . 3_555 78.09(18)
Bi1 Bi1 Bi1 4_555 . 5_555 120.0(4)
Bi1 Bi1 Bi1 4_555 . 6_555 7.10(6)
Bi1 Bi1 Bi1 4_555 . 7_555 60.00(7)
Bi1 Bi1 Bi1 4_555 . 8_555 67.10(8)
Bi1 Bi1 Bi1 4_555 . 9_555 120.0(4)
Bi1 Bi1 Bi1 4_555 . 10_555 60.00(7)
Bi1 Bi1 Bi1 4_555 . 11_555 7.10(6)
Bi1 Bi1 Bi1 4_555 . 12_555 67.10(8)
Bi1 Bi1 O1 4_555 . 2_555 43.18(17)
Bi1 Bi1 O1 4_555 . 3_555 43.18(17)
Bi1 Bi1 Bi1 5_555 . 6_555 117.4(4)
Bi1 Bi1 Bi1 5_555 . 7_555 90.0(5)
Bi1 Bi1 Bi1 5_555 . 8_555 52.9(4)
Bi1 Bi1 Bi1 5_555 . 9_555 60.0(5)
Bi1 Bi1 Bi1 5_555 . 10_555 60.0(4)
Bi1 Bi1 Bi1 5_555 . 11_555 112.9(4)
Bi1 Bi1 Bi1 5_555 . 12_555 85.9(5)
Bi1 Bi1 O1 5_555 . 2_555 83.5(4)
Bi1 Bi1 O1 5_555 . 3_555 122.4(5)
Bi1 Bi1 Bi1 6_555 . 7_555 52.90(6)
Bi1 Bi1 Bi1 6_555 . 8_555 64.91(8)
Bi1 Bi1 Bi1 6_555 . 9_555 112.9(4)
Bi1 Bi1 Bi1 6_555 . 10_555 57.87(6)
Bi1 Bi1 Bi1 6_555 . 11_555 8.18(6)
Bi1 Bi1 Bi1 6_555 . 12_555 60.00(7)
Bi1 Bi1 O1 6_555 . 2_555 45.64(17)
Bi1 Bi1 O1 6_555 . 3_555 37.65(17)
Bi1 Bi1 Bi1 7_555 . 8_555 62.58(8)
Bi1 Bi1 Bi1 7_555 . 9_555 60.0(4)
Bi1 Bi1 Bi1 7_555 . 10_555 60.00(7)
Bi1 Bi1 Bi1 7_555 . 11_555 57.87(6)
Bi1 Bi1 Bi1 7_555 . 12_555 7.10(6)
Bi1 Bi1 O1 7_555 . 2_555 78.87(18)
Bi1 Bi1 O1 7_555 . 3_555 32.62(18)
Bi1 Bi1 Bi1 8_555 . 9_555 85.9(5)
Bi1 Bi1 Bi1 8_555 . 10_555 7.10(6)
Bi1 Bi1 Bi1 8_555 . 11_555 60.00(7)
Bi1 Bi1 Bi1 8_555 . 12_555 64.26(9)
Bi1 Bi1 O1 8_555 . 2_555 37.65(17)
Bi1 Bi1 O1 8_555 . 3_555 84.19(19)
Bi1 Bi1 Bi1 9_555 . 10_555 90.0(5)
Bi1 Bi1 Bi1 9_555 . 11_555 117.4(4)
Bi1 Bi1 Bi1 9_555 . 12_555 52.9(4)
Bi1 Bi1 O1 9_555 . 2_555 122.4(5)
Bi1 Bi1 O1 9_555 . 3_555 83.5(4)
Bi1 Bi1 Bi1 10_555 . 11_555 52.90(6)
Bi1 Bi1 Bi1 10_555 . 12_555 62.58(8)
Bi1 Bi1 O1 10_555 . 2_555 32.62(18)
Bi1 Bi1 O1 10_555 . 3_555 78.87(18)
Bi1 Bi1 Bi1 11_555 . 12_555 64.91(8)
Bi1 Bi1 O1 11_555 . 2_555 37.65(17)
Bi1 Bi1 O1 11_555 . 3_555 45.64(17)
Bi1 Bi1 O1 12_555 . 2_555 84.19(19)
Bi1 Bi1 O1 12_555 . 3_555 37.65(17)
O1 Bi1 O1 2_555 . 3_555 81.0(2)
O1 Bi2 O1 . . 13_555 180.0(5)
Sb1 Fe1 O2 . . 21_666 0
Sb1 Fe1 O2 . . 22_564 0
Sb1 Fe1 O3 . . . 0
Sb1 Fe1 O3 . . 4_565 0
Sb1 Fe1 O3 . . 21_666 0
Sb1 Fe1 O3 . . 23_654 0
O2 Fe1 O2 21_666 . 22_564 82.8(3)
O2 Fe1 O3 21_666 . . 91.25(18)
O2 Fe1 O3 21_666 . 4_565 90.20(18)
O2 Fe1 O3 21_666 . 21_666 88.4(3)
O2 Fe1 O3 21_666 . 23_654 171.2(3)
O2 Fe1 O3 22_564 . . 90.20(18)
O2 Fe1 O3 22_564 . 4_565 91.25(18)
O2 Fe1 O3 22_564 . 21_666 171.2(3)
O2 Fe1 O3 22_564 . 23_654 88.4(3)
O3 Fe1 O3 . . 4_565 178.1(3)
O3 Fe1 O3 . . 21_666 90.8(3)
O3 Fe1 O3 . . 23_654 88.0(3)
O3 Fe1 O3 4_565 . 21_666 88.0(3)
O3 Fe1 O3 4_565 . 23_654 90.8(3)
O3 Fe1 O3 21_666 . 23_654 100.4(3)
Fe1 Sb1 O2 . . 21_666 0
Fe1 Sb1 O2 . . 22_564 0
Fe1 Sb1 O3 . . . 0
Fe1 Sb1 O3 . . 4_565 0
Fe1 Sb1 O3 . . 21_666 0
Fe1 Sb1 O3 . . 23_654 0
O2 Sb1 O2 21_666 . 22_564 82.8(3)
O2 Sb1 O3 21_666 . . 91.25(18)
O2 Sb1 O3 21_666 . 4_565 90.20(18)
O2 Sb1 O3 21_666 . 21_666 88.4(3)
O2 Sb1 O3 21_666 . 23_654 171.2(3)
O2 Sb1 O3 22_564 . . 90.20(18)
O2 Sb1 O3 22_564 . 4_565 91.25(18)
O2 Sb1 O3 22_564 . 21_666 171.2(3)
O2 Sb1 O3 22_564 . 23_654 88.4(3)
O3 Sb1 O3 . . 4_565 178.1(3)
O3 Sb1 O3 . . 21_666 90.8(3)
O3 Sb1 O3 . . 23_654 88.0(3)
O3 Sb1 O3 4_565 . 21_666 88.0(3)
O3 Sb1 O3 4_565 . 23_654 90.8(3)
O3 Sb1 O3 21_666 . 23_654 100.4(3)
Bi1 O1 Bi1 2_555 . 3_555 93.6(2)
Bi1 O1 Bi1 2_555 . 6_555 104.7(3)
Bi1 O1 Bi1 2_555 . 7_555 12.98(11)
Bi1 O1 Bi1 2_555 . 10_555 104.7(3)
Bi1 O1 Bi1 2_555 . 11_555 114.8(3)
Bi1 O1 Bi2 2_555 . . 113.9(3)
Bi1 O1 Bi1 3_555 . 6_555 114.8(3)
Bi1 O1 Bi1 3_555 . 7_555 104.7(3)
Bi1 O1 Bi1 3_555 . 10_555 12.98(11)
Bi1 O1 Bi1 3_555 . 11_555 104.7(3)
Bi1 O1 Bi2 3_555 . . 113.9(3)
Bi1 O1 Bi1 6_555 . 7_555 93.6(2)
Bi1 O1 Bi1 6_555 . 10_555 104.7(3)
Bi1 O1 Bi1 6_555 . 11_555 12.98(11)
Bi1 O1 Bi2 6_555 . . 113.9(3)
Bi1 O1 Bi1 7_555 . 10_555 114.8(3)
Bi1 O1 Bi1 7_555 . 11_555 104.7(3)
Bi1 O1 Bi2 7_555 . . 113.9(3)
Bi1 O1 Bi1 10_555 . 11_555 93.6(2)
Bi1 O1 Bi2 10_555 . . 113.9(3)
Bi1 O1 Bi2 11_555 . . 113.9(3)
Fe1 O2 Fe1 17_666 . 18_644 97.2(4)
Fe1 O2 Sb1 17_666 . 17_666 0.0(5)
Fe1 O2 Sb1 17_666 . 18_644 97.2(4)
Fe1 O2 Sb1 18_644 . 17_666 97.2(4)
Fe1 O2 Sb1 18_644 . 18_644 0.0(5)
Sb1 O2 Sb1 17_666 . 18_644 97.2(4)
Fe1 O3 Fe1 . . 17_666 128.8(4)
Fe1 O3 Sb1 . . . 0.0(5)
Fe1 O3 Sb1 . . 17_666 128.8(4)
Fe1 O3 Sb1 17_666 . . 128.8(4)
Fe1 O3 Sb1 17_666 . 17_666 0.0(5)
Sb1 O3 Sb1 . . 17_666 128.8(4)

loop_
_geom_bond_atom_site_label_1
_geom_bond_atom_site_label_2
_geom_bond_site_symmetry_1
_geom_bond_site_symmetry_2
_geom_bond_distance
Bi1 Bi1 . 2_555 3.713(4)
Bi1 Bi1 . 3_555 3.713(4)
Bi1 Bi1 . 4_555 3.186(3)
Bi1 Bi1 . 5_555 0.494(4)
Bi1 Bi1 . 6_555 3.460(3)
Bi1 Bi1 . 7_555 3.680(4)
Bi1 Bi1 . 8_555 3.460(3)
Bi1 Bi1 . 9_555 0.494(4)
Bi1 Bi1 . 10_555 3.680(4)
Bi1 Bi1 . 11_555 3.460(3)
Bi1 Bi1 . 12_555 3.460(3)
Bi1 O1 . 2_555 2.185(7)
Bi1 O1 . 3_555 2.185(7)
Bi2 O1 . . 2.383(6)
Bi2 O1 . 13_555 2.383(6)
Fe1 Sb1 . . 0
Fe1 O2 . 21_666 1.996(6)
Fe1 O2 . 22_564 1.996(6)
Fe1 O3 . . 1.984(9)
Fe1 O3 . 4_565 1.984(9)
Fe1 O3 . 21_666 1.993(7)
Fe1 O3 . 23_654 1.993(7)
Sb1 O2 . 21_666 1.996(6)
Sb1 O2 . 22_564 1.996(6)
Sb1 O3 . . 1.984(9)
Sb1 O3 . 4_565 1.984(9)
Sb1 O3 . 21_666 1.993(7)
Sb1 O3 . 23_654 1.993(7)
